data_7048864
loop_
_publ_author_name
'Ren, Wenshan'
'Zhang, Shaohui'
'Xu, Ziyi'
'Ma, Xuebing'

_publ_section_title
;
 Reactivity of a \b-diketiminate-supported magnesium alkyl complex toward
 small molecules.
;
_journal_issue 9
_journal_name_full 'Dalton transactions (Cambridge, England : 2003)'
_journal_page_first 3109
_journal_page_last 3115
_journal_paper_doi 10.1039/c9dt00090a
_journal_volume 48
_journal_year 2019
_chemical_formula_moiety 'C33 H50 Mg N2 S'
_chemical_formula_sum 'C66 H100 Mg2 N4 S2'
_chemical_formula_weight 1062.24
_space_group_crystal_system monoclinic
_space_group_IT_number 14
_space_group_name_Hall '-P 2yn'
_space_group_name_H-M_alt 'P 1 21/n 1'
_symmetry_space_group_name_Hall '-P 2yn'
_symmetry_space_group_name_H-M 'P 1 21/n 1'
_atom_sites_solution_hydrogens mixed
_atom_sites_solution_primary iterative
_audit_creation_date 2018-10-18
_audit_creation_method
;
Olex2 1.2
(compiled 2014.06.23 svn.r2946 for OlexSys, GUI svn.r4855)
;
_audit_update_record
;
2018-12-17 deposited with the CCDC.
2019-02-05 downloaded from the CCDC.
;
_cell_angle_alpha 90
_cell_angle_beta 100.3880(10)
_cell_angle_gamma 90
_cell_formula_units_Z 2
_cell_length_a 12.01460(10)
_cell_length_b 20.5390(2)
_cell_length_c 14.3234(2)
_cell_measurement_reflns_used 11833
_cell_measurement_temperature 150.00(2)
_cell_measurement_theta_max 73.0160
_cell_measurement_theta_min 5.2960
_cell_volume 3476.62(7)
_computing_cell_refinement 'CrysAlisPro 1.171.39.38a (Rigaku OD, 2017)'
_computing_data_collection 'CrysAlisPro 1.171.39.38a (Rigaku OD, 2017)'
_computing_data_reduction 'CrysAlisPro 1.171.39.38a (Rigaku OD, 2017)'
_computing_molecular_graphics 'Olex2 (Dolomanov et al., 2009)'
_computing_publication_material 'Olex2 (Dolomanov et al., 2009)'
_computing_structure_refinement 'ShelXL (Sheldrick, 2008)'
_computing_structure_solution
;
Superflip (Palatinus & Chapuis, 2007;Palatinus & van der Lee, 2008;
Palatinus et al., 2012)
;
_diffrn_ambient_temperature 150.00(2)
_diffrn_detector_area_resol_mean 8.0243
_diffrn_measured_fraction_theta_full 0.998
_diffrn_measured_fraction_theta_max 0.980
_diffrn_measurement_device_type 'SuperNova, Dual, Cu at home/near, EosS2'
_diffrn_measurement_method '\w scans'
_diffrn_radiation_type CuK\a
_diffrn_radiation_wavelength 1.54184
_diffrn_reflns_av_R_equivalents 0.0239
_diffrn_reflns_av_unetI/netI 0.0214
_diffrn_reflns_Laue_measured_fraction_full 0.998
_diffrn_reflns_Laue_measured_fraction_max 0.980
_diffrn_reflns_limit_h_max 9
_diffrn_reflns_limit_h_min -14
_diffrn_reflns_limit_k_max 24
_diffrn_reflns_limit_k_min -25
_diffrn_reflns_limit_l_max 17
_diffrn_reflns_limit_l_min -17
_diffrn_reflns_number 25706
_diffrn_reflns_point_group_measured_fraction_full 0.998
_diffrn_reflns_point_group_measured_fraction_max 0.980
_diffrn_reflns_theta_full 67.684
_diffrn_reflns_theta_max 73.076
_diffrn_reflns_theta_min 3.805
_diffrn_source 'micro-focus sealed X-ray tube'
_exptl_absorpt_coefficient_mu 1.142
_exptl_absorpt_correction_T_max 1.00000
_exptl_absorpt_correction_T_min 0.10005
_exptl_absorpt_correction_type multi-scan
_exptl_crystal_colour 'clear light colourless'
_exptl_crystal_colour_lustre clear
_exptl_crystal_colour_modifier light
_exptl_crystal_colour_primary colourless
_exptl_crystal_density_diffrn 1.015
_exptl_crystal_description block
_exptl_crystal_F_000 1160
_exptl_crystal_size_max 0.2
_exptl_crystal_size_mid 0.2
_exptl_crystal_size_min 0.2
_platon_squeeze_details
;
The Platon SQUEEZE procedure was applied to recover 72 electrons per
unit cell in one void (total volume 530 ^A^3); that is 36 electrons
per formula unit. Lattice solvent benzene molecules (42 electrons/C6H6)
were present, and the electrons recovered by SQUEEZE have been assigned
as 1 benzene molecule per formula unit. These benzene molecules have
been included in the formula for the calculation of intensive
properties.
;
_refine_diff_density_max 0.283
_refine_diff_density_min -0.186
_refine_diff_density_rms 0.045
_refine_ls_extinction_method none
_refine_ls_goodness_of_fit_ref 1.054
_refine_ls_hydrogen_treatment mixed
_refine_ls_matrix_type full
_refine_ls_number_parameters 349
_refine_ls_number_reflns 6800
_refine_ls_number_restraints 0
_refine_ls_restrained_S_all 1.054
_refine_ls_R_factor_all 0.0491
_refine_ls_R_factor_gt 0.0418
_refine_ls_shift/su_max 0.001
_refine_ls_shift/su_mean 0.000
_refine_ls_structure_factor_coef Fsqd
_refine_ls_weighting_details 'w=1/[\s^2^(Fo^2^)+(0.0550P)^2^+1.6400P] where P=(Fo^2^+2Fc^2^)/3'
_refine_ls_weighting_scheme calc
_refine_ls_wR_factor_gt 0.1095
_refine_ls_wR_factor_ref 0.1154
_reflns_Friedel_coverage 0.000
_reflns_number_gt 5849
_reflns_number_total 6800
_reflns_threshold_expression 'I > 2\s(I)'
_cod_data_source_file c9dt00090a2.cif
_cod_data_source_block rws180123_sqd
_cod_depositor_comments 'Adding full bibliography for 7048864--7048869.cif.'
_cod_database_code 7048864
_platon_squeeze_void_probe_radius 1.20
_shelxl_version_number 2014-1
_shelx_space_group_comment
;
The symmetry employed for this shelxl refinement is uniquely defined
by the following loop, which should always be used as a source of
symmetry information in preference to the above space-group names.
They are only intended as comments.
;
_olex2_refinement_description
;
1. Fixed Uiso
 At 1.2 times of:
  All C(H) groups, All C(H,H) groups
 At 1.5 times of:
  All C(H,H,H) groups
2.a Ternary CH refined with riding coordinates:
 C14(H14), C31(H31), C7(H7), C24(H24)
2.b Secondary CH2 refined with riding coordinates:
 C1(H1A,H1B), C3(H3A,H3B), C2(H2A,H2B)
2.c Aromatic/amide H refined with riding coordinates:
 C27(H27), C10(H10), C29(H29), C28(H28), C11(H11), C12(H12)
2.d Idealised Me refined as rotating group:
 C21(H21A,H21B,H21C), C33(H33A,H33B,H33C), C15(H15A,H15B,H15C), C32(H32A,H32B,
 H32C), C16(H16A,H16B,H16C), C18(H18A,H18B,H18C), C9(H9A,H9B,H9C), C8(H8A,H8B,
 H8C), C4(H4A,H4B,H4C), C26(H26A,H26B,H26C), C25(H25A,H25B,H25C)
;
_olex2_submission_special_instructions 'No special instructions were received'

loop_
_space_group_symop_operation_xyz
'x, y, z'
'-x+1/2, y+1/2, -z+1/2'
'-x, -y, -z'
'x-1/2, -y-1/2, z-1/2'

loop_
_atom_site_label
_atom_site_type_symbol
_atom_site_fract_x
_atom_site_fract_y
_atom_site_fract_z
_atom_site_U_iso_or_equiv
_atom_site_adp_type
_atom_site_occupancy
_atom_site_site_symmetry_order
_atom_site_calc_flag
_atom_site_refinement_flags_posn
S1 S 0.12357(3) 0.51701(2) 1.06050(2) 0.02141(11) Uani 1 1 d .
Mg1 Mg 0.05707(4) 0.50366(2) 0.88946(3) 0.01583(12) Uani 1 1 d .
N2 N 0.09387(10) 0.57781(6) 0.80488(8) 0.0185(2) Uani 1 1 d .
N1 N 0.11127(10) 0.43119(6) 0.81090(9) 0.0199(3) Uani 1 1 d .
C27 C -0.06409(16) 0.28336(9) 0.74685(13) 0.0367(4) Uani 1 1 d .
H27 H -0.1300 0.2715 0.7058 0.044 Uiso 1 1 calc R
C1 C 0.26314(13) 0.49100(8) 1.12102(12) 0.0273(3) Uani 1 1 d .
H1A H 0.2720 0.5019 1.1879 0.033 Uiso 1 1 calc R
H1B H 0.2692 0.4441 1.1158 0.033 Uiso 1 1 calc R
C10 C -0.09846(16) 0.71878(9) 0.73995(13) 0.0374(4) Uani 1 1 d .
H10 H -0.1669 0.7281 0.7005 0.045 Uiso 1 1 calc R
C21 C 0.23391(18) 0.38993(9) 0.70258(15) 0.0422(5) Uani 1 1 d .
H21A H 0.2950 0.3704 0.7461 0.063 Uiso 1 1 calc GR
H21B H 0.2621 0.4071 0.6490 0.063 Uiso 1 1 calc GR
H21C H 0.1772 0.3577 0.6813 0.063 Uiso 1 1 calc GR
C33 C 0.34042(18) 0.29665(12) 0.93251(18) 0.0552(6) Uani 1 1 d .
H33A H 0.4042 0.3106 0.9785 0.083 Uiso 1 1 calc GR
H33B H 0.3549 0.3047 0.8698 0.083 Uiso 1 1 calc GR
H33C H 0.3281 0.2509 0.9402 0.083 Uiso 1 1 calc GR
C14 C 0.21077(14) 0.67919(8) 0.93586(12) 0.0287(3) Uani 1 1 d .
H14 H 0.2315 0.6333 0.9316 0.034 Uiso 1 1 calc R
C15 C 0.18594(18) 0.69138(9) 1.03553(13) 0.0406(4) Uani 1 1 d .
H15A H 0.2516 0.6808 1.0819 0.061 Uiso 1 1 calc GR
H15B H 0.1236 0.6646 1.0455 0.061 Uiso 1 1 calc GR
H15C H 0.1671 0.7364 1.0418 0.061 Uiso 1 1 calc GR
C32 C 0.21100(19) 0.32135(10) 1.04646(14) 0.0455(5) Uani 1 1 d .
H32A H 0.1933 0.2761 1.0522 0.068 Uiso 1 1 calc GR
H32B H 0.1481 0.3474 1.0569 0.068 Uiso 1 1 calc GR
H32C H 0.2766 0.3322 1.0927 0.068 Uiso 1 1 calc GR
C23 C -0.02930(14) 0.34823(8) 0.75055(11) 0.0282(3) Uani 1 1 d .
C30 C 0.13191(14) 0.31825(8) 0.87316(12) 0.0265(3) Uani 1 1 d .
C6 C -0.05858(14) 0.65485(8) 0.74626(11) 0.0269(3) Uani 1 1 d .
C16 C 0.31166(17) 0.72073(10) 0.92067(16) 0.0455(5) Uani 1 1 d .
H16A H 0.2947 0.7659 0.9283 0.068 Uiso 1 1 calc GR
H16B H 0.3265 0.7136 0.8578 0.068 Uiso 1 1 calc GR
H16C H 0.3771 0.7088 0.9664 0.068 Uiso 1 1 calc GR
C17 C 0.16828(13) 0.56837(7) 0.74713(11) 0.0220(3) Uani 1 1 d .
C18 C 0.20729(15) 0.62513(8) 0.69358(13) 0.0325(4) Uani 1 1 d .
H18A H 0.1430 0.6507 0.6655 0.049 Uiso 1 1 calc GR
H18B H 0.2450 0.6090 0.6446 0.049 Uiso 1 1 calc GR
H18C H 0.2586 0.6517 0.7367 0.049 Uiso 1 1 calc GR
C9 C -0.08796(19) 0.58962(12) 0.59427(14) 0.0495(5) Uani 1 1 d .
H9A H -0.0966 0.6293 0.5582 0.074 Uiso 1 1 calc GR
H9B H -0.1338 0.5562 0.5597 0.074 Uiso 1 1 calc GR
H9C H -0.0100 0.5764 0.6051 0.074 Uiso 1 1 calc GR
C22 C 0.07172(13) 0.36498(7) 0.81221(11) 0.0221(3) Uani 1 1 d .
C20 C 0.18252(13) 0.44450(8) 0.75196(11) 0.0250(3) Uani 1 1 d .
C13 C 0.10463(13) 0.69174(7) 0.86249(11) 0.0244(3) Uani 1 1 d .
C5 C 0.04694(12) 0.64225(7) 0.80544(10) 0.0210(3) Uani 1 1 d .
C31 C 0.23505(15) 0.33451(8) 0.94695(13) 0.0318(4) Uani 1 1 d .
H31 H 0.2509 0.3811 0.9421 0.038 Uiso 1 1 calc R
C19 C 0.21336(14) 0.50758(8) 0.72897(12) 0.0272(3) Uani 1 1 d .
C8 C -0.25315(16) 0.61235(11) 0.67281(15) 0.0451(5) Uani 1 1 d .
H8A H -0.2759 0.6225 0.7321 0.068 Uiso 1 1 calc GR
H8B H -0.2918 0.5738 0.6463 0.068 Uiso 1 1 calc GR
H8C H -0.2720 0.6480 0.6296 0.068 Uiso 1 1 calc GR
C3 C 0.47521(16) 0.50612(10) 1.13386(15) 0.0411(5) Uani 1 1 d .
H3A H 0.5306 0.5306 1.1067 0.049 Uiso 1 1 calc R
H3B H 0.4809 0.5198 1.1993 0.049 Uiso 1 1 calc R
C2 C 0.35700(14) 0.52293(9) 1.07974(13) 0.0330(4) Uani 1 1 d .
H2A H 0.3470 0.5698 1.0803 0.040 Uiso 1 1 calc R
H2B H 0.3511 0.5094 1.0142 0.040 Uiso 1 1 calc R
C4 C 0.50420(17) 0.43468(11) 1.13223(18) 0.0536(6) Uani 1 1 d .
H4A H 0.4907 0.4194 1.0678 0.080 Uiso 1 1 calc GR
H4B H 0.4578 0.4107 1.1682 0.080 Uiso 1 1 calc GR
H4C H 0.5825 0.4285 1.1597 0.080 Uiso 1 1 calc GR
C26 C -0.0730(2) 0.39834(15) 0.58870(16) 0.0672(7) Uani 1 1 d .
H26A H 0.0051 0.4095 0.5910 0.101 Uiso 1 1 calc GR
H26B H -0.1202 0.4296 0.5505 0.101 Uiso 1 1 calc GR
H26C H -0.0873 0.3558 0.5615 0.101 Uiso 1 1 calc GR
C7 C -0.12534(14) 0.60070(9) 0.68946(12) 0.0322(4) Uani 1 1 d .
H7 H -0.1102 0.5605 0.7264 0.039 Uiso 1 1 calc R
C29 C 0.09273(16) 0.25398(8) 0.86606(14) 0.0350(4) Uani 1 1 d .
H29 H 0.1322 0.2223 0.9051 0.042 Uiso 1 1 calc R
C24 C -0.09887(16) 0.39861(9) 0.68801(13) 0.0361(4) Uani 1 1 d .
H24 H -0.0770 0.4414 0.7155 0.043 Uiso 1 1 calc R
C28 C -0.00258(17) 0.23647(9) 0.80288(15) 0.0404(4) Uani 1 1 d .
H28 H -0.0256 0.1932 0.7979 0.048 Uiso 1 1 calc R
C25 C -0.22507(18) 0.39057(12) 0.68672(18) 0.0556(6) Uani 1 1 d .
H25A H -0.2515 0.3517 0.6526 0.083 Uiso 1 1 calc GR
H25B H -0.2649 0.4275 0.6561 0.083 Uiso 1 1 calc GR
H25C H -0.2384 0.3874 0.7507 0.083 Uiso 1 1 calc GR
C11 C -0.03851(17) 0.76841(9) 0.79099(15) 0.0406(4) Uani 1 1 d .
H11 H -0.0649 0.8110 0.7837 0.049 Uiso 1 1 calc R
C12 C 0.06059(16) 0.75485(8) 0.85286(13) 0.0347(4) Uani 1 1 d .
H12 H 0.0989 0.7883 0.8889 0.042 Uiso 1 1 calc R
H19 H 0.2657(18) 0.5097(9) 0.6869(14) 0.032(5) Uiso 1 1 d .

loop_
_atom_site_aniso_label
_atom_site_aniso_U_11
_atom_site_aniso_U_22
_atom_site_aniso_U_33
_atom_site_aniso_U_23
_atom_site_aniso_U_13
_atom_site_aniso_U_12
S1 0.01592(18) 0.0313(2) 0.01726(18) 0.00066(14) 0.00359(13) -0.00010(14)
Mg1 0.0162(2) 0.0153(2) 0.0165(2) -0.00030(17) 0.00449(18) 0.00037(17)
N2 0.0182(6) 0.0181(6) 0.0195(6) 0.0014(5) 0.0040(5) 0.0017(5)
N1 0.0198(6) 0.0170(6) 0.0237(6) -0.0026(5) 0.0061(5) -0.0022(5)
C27 0.0345(9) 0.0327(9) 0.0434(10) -0.0152(8) 0.0083(8) -0.0129(7)
C1 0.0226(8) 0.0344(9) 0.0242(8) 0.0039(6) 0.0024(6) 0.0006(6)
C10 0.0322(9) 0.0373(10) 0.0418(10) 0.0137(8) 0.0043(7) 0.0139(8)
C21 0.0521(12) 0.0276(9) 0.0568(12) -0.0077(8) 0.0364(10) 0.0003(8)
C33 0.0383(11) 0.0554(13) 0.0690(15) -0.0115(11) 0.0017(10) 0.0120(10)
C14 0.0322(9) 0.0179(7) 0.0339(9) -0.0014(6) 0.0005(7) -0.0008(6)
C15 0.0555(12) 0.0301(9) 0.0334(10) -0.0046(7) 0.0004(8) -0.0051(8)
C32 0.0577(13) 0.0376(10) 0.0390(11) 0.0019(8) 0.0024(9) 0.0025(9)
C23 0.0295(8) 0.0283(8) 0.0278(8) -0.0081(6) 0.0078(7) -0.0062(6)
C30 0.0299(8) 0.0198(7) 0.0321(8) -0.0044(6) 0.0120(7) -0.0002(6)
C6 0.0260(8) 0.0295(8) 0.0255(8) 0.0083(6) 0.0056(6) 0.0057(6)
C16 0.0360(10) 0.0402(11) 0.0584(13) 0.0008(9) 0.0033(9) -0.0071(8)
C17 0.0215(7) 0.0220(7) 0.0234(7) 0.0022(6) 0.0064(6) -0.0021(6)
C18 0.0371(9) 0.0270(8) 0.0380(9) 0.0054(7) 0.0193(8) -0.0023(7)
C9 0.0465(12) 0.0659(14) 0.0340(10) -0.0066(9) 0.0014(9) -0.0015(10)
C22 0.0249(7) 0.0177(7) 0.0261(8) -0.0069(6) 0.0114(6) -0.0036(6)
C20 0.0239(7) 0.0229(8) 0.0305(8) -0.0053(6) 0.0107(6) -0.0012(6)
C13 0.0273(8) 0.0192(7) 0.0279(8) 0.0033(6) 0.0081(6) 0.0036(6)
C5 0.0224(7) 0.0196(7) 0.0222(7) 0.0057(6) 0.0070(6) 0.0033(6)
C31 0.0342(9) 0.0212(8) 0.0386(9) -0.0015(7) 0.0026(7) 0.0027(7)
C19 0.0255(8) 0.0266(8) 0.0337(9) -0.0010(6) 0.0169(7) -0.0010(6)
C8 0.0300(10) 0.0535(12) 0.0477(12) 0.0174(9) -0.0038(8) 0.0013(8)
C3 0.0229(9) 0.0560(12) 0.0432(11) -0.0002(9) 0.0028(8) -0.0013(8)
C2 0.0226(8) 0.0400(10) 0.0368(9) 0.0074(8) 0.0061(7) 0.0011(7)
C4 0.0280(10) 0.0607(14) 0.0700(15) 0.0158(12) 0.0030(9) 0.0085(9)
C26 0.0806(18) 0.0823(19) 0.0384(12) 0.0067(12) 0.0098(12) 0.0054(15)
C7 0.0279(8) 0.0361(9) 0.0300(9) 0.0073(7) -0.0016(7) 0.0018(7)
C29 0.0414(10) 0.0185(8) 0.0477(11) -0.0024(7) 0.0150(8) -0.0006(7)
C24 0.0363(10) 0.0363(10) 0.0321(9) -0.0059(7) -0.0038(7) -0.0080(7)
C28 0.0464(11) 0.0224(8) 0.0549(12) -0.0105(8) 0.0163(9) -0.0111(7)
C25 0.0377(11) 0.0603(14) 0.0634(15) -0.0043(11) -0.0055(10) -0.0012(10)
C11 0.0447(11) 0.0248(9) 0.0529(12) 0.0094(8) 0.0102(9) 0.0143(8)
C12 0.0405(10) 0.0202(8) 0.0444(10) 0.0016(7) 0.0101(8) 0.0045(7)

loop_
_atom_type_symbol
_atom_type_description
_atom_type_scat_dispersion_real
_atom_type_scat_dispersion_imag
_atom_type_scat_source
C C 0.0033 0.0016 'International Tables Vol C Tables 4.2.6.8 and 6.1.1.4'
H H 0.0000 0.0000 'International Tables Vol C Tables 4.2.6.8 and 6.1.1.4'
Mg Mg 0.0486 0.0363 'International Tables Vol C Tables 4.2.6.8 and 6.1.1.4'
N N 0.0061 0.0033 'International Tables Vol C Tables 4.2.6.8 and 6.1.1.4'
S S 0.1246 0.1234 'International Tables Vol C Tables 4.2.6.8 and 6.1.1.4'

loop_
_geom_angle_atom_site_label_1
_geom_angle_atom_site_label_2
_geom_angle_atom_site_label_3
_geom_angle
_geom_angle_site_symmetry_1
_geom_angle_site_symmetry_3
Mg1 S1 Mg1 97.303(19) 3_567 .
C1 S1 Mg1 123.26(6) . .
C1 S1 Mg1 126.82(6) . 3_567
S1 Mg1 S1 82.698(19) 3_567 .
S1 Mg1 Mg1 41.443(13) 3_567 3_567
S1 Mg1 Mg1 41.256(13) . 3_567
N2 Mg1 S1 127.03(4) . 3_567
N2 Mg1 S1 116.28(4) . .
N2 Mg1 Mg1 134.09(4) . 3_567
N1 Mg1 S1 123.60(4) . .
N1 Mg1 S1 115.05(4) . 3_567
N1 Mg1 Mg1 130.60(4) . 3_567
N1 Mg1 N2 95.28(5) . .
C17 N2 Mg1 119.93(10) . .
C17 N2 C5 116.30(12) . .
C5 N2 Mg1 123.72(9) . .
C22 N1 Mg1 122.81(9) . .
C20 N1 Mg1 120.26(10) . .
C20 N1 C22 116.87(12) . .
C28 C27 C23 121.29(17) . .
C2 C1 S1 111.92(11) . .
C11 C10 C6 121.38(16) . .
C16 C14 C15 109.52(15) . .
C13 C14 C15 109.67(14) . .
C13 C14 C16 113.22(14) . .
C27 C23 C22 118.40(16) . .
C27 C23 C24 119.99(15) . .
C22 C23 C24 121.61(14) . .
C22 C30 C31 123.19(14) . .
C29 C30 C22 118.04(15) . .
C29 C30 C31 118.77(15) . .
C10 C6 C5 118.09(16) . .
C10 C6 C7 120.83(15) . .
C5 C6 C7 121.07(14) . .
N2 C17 C18 120.26(14) . .
N2 C17 C19 124.53(14) . .
C19 C17 C18 115.19(14) . .
C23 C22 N1 118.09(14) . .
C30 C22 N1 121.19(14) . .
C30 C22 C23 120.72(14) . .
N1 C20 C21 120.39(14) . .
N1 C20 C19 124.35(14) . .
C19 C20 C21 115.24(14) . .
C5 C13 C14 122.89(13) . .
C12 C13 C14 118.73(15) . .
C12 C13 C5 118.36(15) . .
C6 C5 N2 118.30(14) . .
C13 C5 N2 121.03(13) . .
C13 C5 C6 120.67(14) . .
C32 C31 C33 109.64(16) . .
C30 C31 C33 112.72(15) . .
C30 C31 C32 110.09(15) . .
C20 C19 C17 130.61(14) . .
C4 C3 C2 114.04(17) . .
C1 C2 C3 113.15(15) . .
C6 C7 C9 112.04(15) . .
C6 C7 C8 112.79(16) . .
C9 C7 C8 109.43(15) . .
C28 C29 C30 121.65(17) . .
C23 C24 C25 112.01(17) . .
C26 C24 C23 111.62(17) . .
C26 C24 C25 111.24(18) . .
C29 C28 C27 119.73(16) . .
C12 C11 C10 119.97(16) . .
C11 C12 C13 121.23(17) . .

loop_
_geom_bond_atom_site_label_1
_geom_bond_atom_site_label_2
_geom_bond_distance
_geom_bond_site_symmetry_2
S1 Mg1 2.4424(6) 3_567
S1 Mg1 2.4514(6) .
S1 C1 1.8234(16) .
Mg1 S1 2.4424(6) 3_567
Mg1 Mg1 3.6738(9) 3_567
Mg1 N2 2.0435(13) .
Mg1 N1 2.0420(13) .
N2 C17 1.3370(19) .
N2 C5 1.4392(18) .
N1 C22 1.4418(18) .
N1 C20 1.3345(19) .
C27 C23 1.395(2) .
C27 C28 1.380(3) .
C1 C2 1.514(2) .
C10 C6 1.395(2) .
C10 C11 1.379(3) .
C21 C20 1.515(2) .
C33 C31 1.531(3) .
C14 C15 1.531(2) .
C14 C16 1.530(2) .
C14 C13 1.521(2) .
C32 C31 1.529(3) .
C23 C22 1.409(2) .
C23 C24 1.517(2) .
C30 C22 1.407(2) .
C30 C31 1.514(2) .
C30 C29 1.399(2) .
C6 C5 1.416(2) .
C6 C7 1.519(2) .
C17 C18 1.515(2) .
C17 C19 1.404(2) .
C9 C7 1.528(3) .
C20 C19 1.403(2) .
C13 C5 1.406(2) .
C13 C12 1.398(2) .
C8 C7 1.530(2) .
C3 C2 1.530(2) .
C3 C4 1.509(3) .
C26 C24 1.510(3) .
C29 C28 1.373(3) .
C24 C25 1.522(3) .
C11 C12 1.378(3) .

loop_
_platon_squeeze_void_nr
_platon_squeeze_void_average_x
_platon_squeeze_void_average_y
_platon_squeeze_void_average_z
_platon_squeeze_void_volume
_platon_squeeze_void_count_electrons
_platon_squeeze_void_content
1 0.000 0.500 0.500 247 36 ' '
2 0.066 0.661 0.898 9 0 ' '
3 0.500 0.000 0.000 247 36 ' '
4 0.433 0.161 0.602 9 0 ' '
5 0.567 0.839 0.398 9 0 ' '
6 0.933 0.339 0.102 9 0 ' '
